data_1554177
loop_
_publ_author_name
'Coward, Daniel L.'
'Lake, Benjamin R. M.'
'Poli, Rinaldo'
'Shaver, Michael P.'

_publ_section_title
;
 Radically Initiated Group Transfer Polymerization of Methacrylates by
 Titanium Amino-Phenolate Complexes
;
_journal_issue 9
_journal_name_full Macromolecules
_journal_page_first 3252
_journal_paper_doi 10.1021/acs.macromol.9b00182
_journal_volume 52
_journal_year 2019
_chemical_formula_moiety '2(C39 H61 Cl N O4 Ti), C7 H8'
_chemical_formula_sum 'C85 H130 Cl2 N2 O8 Ti2'
_chemical_formula_weight 1474.60
_space_group_crystal_system monoclinic
_space_group_IT_number 14
_space_group_name_Hall '-P 2ybc'
_space_group_name_H-M_alt 'P 1 21/c 1'
_atom_sites_solution_hydrogens geom
_atom_sites_solution_primary dual
_audit_creation_date 2017-05-02
_audit_creation_method
;
Olex2 1.2
(compiled 2017.03.28 svn.r3405 for OlexSys, GUI svn.r5335)
;
_cell_angle_alpha 90
_cell_angle_beta 94.834(3)
_cell_angle_gamma 90
_cell_formula_units_Z 2
_cell_length_a 12.7740(4)
_cell_length_b 20.1276(6)
_cell_length_c 16.5375(4)
_cell_measurement_reflns_used 9895
_cell_measurement_temperature 120.01(10)
_cell_measurement_theta_max 75.9070
_cell_measurement_theta_min 4.0850
_cell_volume 4236.8(2)
_computing_cell_refinement 'CrysAlisPro 1.171.38.46 (Rigaku OD, 2015)'
_computing_data_collection 'CrysAlisPro 1.171.38.46 (Rigaku OD, 2015)'
_computing_data_reduction 'CrysAlisPro 1.171.38.46 (Rigaku OD, 2015)'
_computing_molecular_graphics 'Olex2 (Dolomanov et al., 2009)'
_computing_publication_material 'Olex2 (Dolomanov et al., 2009)'
_computing_structure_refinement 'ShelXL (Sheldrick, 2015)'
_computing_structure_solution 'ShelXT (Sheldrick, 2015)'
_diffrn_ambient_environment N~2~
_diffrn_ambient_temperature 120.01(10)
_diffrn_detector 'CCD plate'
_diffrn_detector_area_resol_mean 5.1574
_diffrn_detector_type Atlas
_diffrn_measured_fraction_theta_full 1.000
_diffrn_measured_fraction_theta_max 0.992
_diffrn_measurement_details
;
List of Runs (angles in degrees, time in seconds):

  # Type    Start    End  Width  t~exp~   \w     \q     \k     \f   Frames
--------------------------------------------------------------------------
  1  \w   -115.00 -19.00   1.00    5.00    --  -41.92 -38.00 150.00   96
  2  \w    -69.00  28.00   1.00    5.00    --  -41.92  57.00 -60.00   97
  3  \w     55.00 128.00   1.00    5.00    --   41.92-178.00 120.00   73
  4  \w     57.00 129.00   1.00    5.00    --   41.92 178.00-150.00   72
  5  \w     30.00 109.00   1.00   20.00    --  111.00 -94.00  90.00   79
  6  \w     87.00 178.00   1.00   20.00    --  111.00  30.00 -60.00   91
  7  \w     30.00 109.00   1.00   20.00    --  111.00 -94.00  30.00   79
  8  \w     40.00 135.00   1.00   20.00    --  111.00 -45.00   0.00   95
  9  \w     36.00 135.00   1.00   20.00    --  111.00 -30.00 120.00   99
 10  \w     39.00 121.00   1.00   20.00    --  111.00-125.00  60.00   82
 11  \w     36.00 135.00   1.00   20.00    --  111.00 -30.00-150.00   99
 12  \w     94.00 178.00   1.00   20.00    --  111.00 125.00 -60.00   84
 13  \w     40.00 123.00   1.00   20.00    --  111.00 -45.00-150.00   83
 14  \w     69.00 112.00   1.00   20.00    --  111.00 -61.00 -30.00   43
 15  \w     63.00 103.00   1.00   20.00    --  111.00 -94.00 120.00   40
 16  \w     41.00  92.00   1.00   20.00    --  111.00-125.00-120.00   51
 17  \w    110.00 155.00   1.00   20.00    --  111.00 125.00 -30.00   45
;
_diffrn_measurement_device 'four-circle diffractometer'
_diffrn_measurement_device_type 'SuperNova, Dual, Cu at zero, Atlas'
_diffrn_measurement_method '\w scans'
_diffrn_orient_matrix_type 'CrysAlisPro convention (1999,Acta A55,543-557)'
_diffrn_orient_matrix_UB_11 -0.1202525000
_diffrn_orient_matrix_UB_12 -0.0085558000
_diffrn_orient_matrix_UB_13 -0.0056861000
_diffrn_orient_matrix_UB_21 0.0137822000
_diffrn_orient_matrix_UB_22 -0.0753986000
_diffrn_orient_matrix_UB_23 0.0127628000
_diffrn_orient_matrix_UB_31 0.0009890000
_diffrn_orient_matrix_UB_32 0.0098616000
_diffrn_orient_matrix_UB_33 0.0924511000
_diffrn_radiation_monochromator mirror
_diffrn_radiation_probe x-ray
_diffrn_radiation_type CuK\a
_diffrn_radiation_wavelength 1.54184
_diffrn_reflns_av_R_equivalents 0.0855
_diffrn_reflns_av_unetI/netI 0.0653
_diffrn_reflns_Laue_measured_fraction_full 1.000
_diffrn_reflns_Laue_measured_fraction_max 0.992
_diffrn_reflns_limit_h_max 16
_diffrn_reflns_limit_h_min -15
_diffrn_reflns_limit_k_max 25
_diffrn_reflns_limit_k_min -25
_diffrn_reflns_limit_l_max 20
_diffrn_reflns_limit_l_min -10
_diffrn_reflns_number 34874
_diffrn_reflns_point_group_measured_fraction_full 1.000
_diffrn_reflns_point_group_measured_fraction_max 0.992
_diffrn_reflns_theta_full 67.684
_diffrn_reflns_theta_max 76.105
_diffrn_reflns_theta_min 3.466
_diffrn_source 'micro-focus sealed X-ray tube'
_diffrn_source_type 'SuperNova (Cu) X-ray Source'
_exptl_absorpt_coefficient_mu 2.586
_exptl_absorpt_correction_T_max 1.000
_exptl_absorpt_correction_T_min 0.348
_exptl_absorpt_correction_type gaussian
_exptl_absorpt_process_details
;
CrysAlisPro 1.171.38.46 (Rigaku Oxford Diffraction, 2015)
Numerical absorption correction based on gaussian integration over
			a multifaceted crystal model
Empirical absorption correction using spherical harmonics,
 implemented in SCALE3 ABSPACK scaling algorithm.
;
_exptl_crystal_colour colourless
_exptl_crystal_colour_primary colourless
_exptl_crystal_density_diffrn 1.156
_exptl_crystal_description plate
_exptl_crystal_F_000 1592
_exptl_crystal_size_max 0.661
_exptl_crystal_size_mid 0.12
_exptl_crystal_size_min 0.023
_refine_diff_density_max 0.466
_refine_diff_density_min -0.721
_refine_diff_density_rms 0.074
_refine_ls_extinction_method none
_refine_ls_goodness_of_fit_ref 1.038
_refine_ls_hydrogen_treatment constr
_refine_ls_matrix_type full
_refine_ls_number_parameters 519
_refine_ls_number_reflns 8785
_refine_ls_number_restraints 4
_refine_ls_restrained_S_all 1.038
_refine_ls_R_factor_all 0.0690
_refine_ls_R_factor_gt 0.0567
_refine_ls_shift/su_max 0.001
_refine_ls_shift/su_mean 0.000
_refine_ls_structure_factor_coef Fsqd
_refine_ls_weighting_details 'w=1/[\s^2^(Fo^2^)+(0.0914P)^2^+0.5587P] where P=(Fo^2^+2Fc^2^)/3'
_refine_ls_weighting_scheme calc
_refine_ls_wR_factor_gt 0.1446
_refine_ls_wR_factor_ref 0.1549
_reflns_Friedel_coverage 0.000
_reflns_number_gt 7216
_reflns_number_total 8785
_reflns_threshold_expression 'I > 2\s(I)'
_cod_data_source_file ma9b00182_si_005.cif
_cod_data_source_block Complex4
_cod_database_code 1554177
_shelx_shelxl_version_number 2014/7
_chemical_oxdiff_formula 'C39 H61 Cl N O4 Ti'
_chemical_oxdiff_usercomment '@ 120 K BRML404'
_shelx_space_group_comment
;
The symmetry employed for this shelxl refinement is uniquely defined
by the following loop, which should always be used as a source of
symmetry information in preference to the above space-group names.
They are only intended as comments.
;
_reflns_odcompleteness_completeness 99.89
_reflns_odcompleteness_iscentric 1
_reflns_odcompleteness_theta 74.33
_olex2_refinement_description
;
1. Fixed Uiso
 At 1.2 times of:
  All C(H) groups, All C(H,H) groups, All C(H,H,H,H) groups
 At 1.5 times of:
  All C(H,H,H) groups
2. Restrained distances
 C35-C34B \\sim C35-C34A
 with sigma of 0.02
 C34B-C33B \\sim C34A-C33A
 with sigma of 0.02
 C33A-C32A \\sim C33B-C32B
 with sigma of 0.02
 C32A-C31 \\sim C32B-C31
 with sigma of 0.02
3. Others
 Sof(H31C)=Sof(H31D)=Sof(H35C)=Sof(H35D)=Sof(C32B)=Sof(H32B)=Sof(C34B)=
 Sof(H34C)=Sof(H34D)=Sof(C33B)=Sof(H33C)=Sof(H33D)=1-FVAR(1)
 Sof(H31A)=Sof(H31B)=Sof(C33A)=Sof(H33A)=Sof(H33B)=Sof(H35A)=Sof(H35B)=
 Sof(C32A)=Sof(H32A)=Sof(C34A)=Sof(H34A)=Sof(H34B)=FVAR(1)
 Fixed Sof: C41(0.5) C46(0.5) H46(0.5) C44(0.5) H44(0.5) C43(0.5) H43(0.5)
 C40(0.5) H40A(0.5) H40B(0.5) H40C(0.5) C42(0.5) H42(0.5) C45(0.5) H45(0.5)
4.a Ternary CH refined with riding coordinates:
 C32A(H32A), C32B(H32B)
4.b Secondary CH2 refined with riding coordinates:
 C15(H15A,H15B), C16(H16A,H16B), C31(H31A,H31B), C31(H31C,H31D), C39(H39A,
 H39B), C33A(H33A,H33B), C38(H38A,H38B), C37(H37A,H37B), C36(H36A,H36B),
 C35(H35A,H35B), C35(H35C,H35D), C34A(H34A,H34B), C34B(H34C,H34D), C33B(H33C,
 H33D)
4.c Aromatic/amide H refined with riding coordinates:
 C18(H18), C3(H3), C5(H5), C20(H20), C46(H46), C44(H44), C43(H43), C42(H42),
 C45(H45)
4.d Idealised Me refined as rotating group:
 C24(H24A,H24B,H24C), C8(H8A,H8B,H8C), C12(H12A,H12B,H12C), C25(H25A,H25B,
 H25C), C14(H14A,H14B,H14C), C9(H9A,H9B,H9C), C10(H10A,H10B,H10C), C26(H26A,
 H26B,H26C), C13(H13A,H13B,H13C), C29(H29A,H29B,H29C), C30(H30A,H30B,H30C),
 C28(H28A,H28B,H28C), C40(H40A,H40B,H40C)
;
_olex2_submission_special_instructions 'No special instructions were received'
_oxdiff_exptl_absorpt_empirical_details
;
Empirical correction (ABSPACK) includes:
- Absorption correction using spherical harmonics
- Frame scaling
;
_oxdiff_exptl_absorpt_empirical_full_max 1.383
_oxdiff_exptl_absorpt_empirical_full_min 0.787

loop_
_space_group_symop_operation_xyz
'x, y, z'
'-x, y+1/2, -z+1/2'
'-x, -y, -z'
'x, -y-1/2, z-1/2'

loop_
_atom_site_label
_atom_site_type_symbol
_atom_site_fract_x
_atom_site_fract_y
_atom_site_fract_z
_atom_site_U_iso_or_equiv
_atom_site_adp_type
_atom_site_occupancy
_atom_site_site_symmetry_order
_atom_site_calc_flag
_atom_site_refinement_flags_posn
_atom_site_refinement_flags_occupancy
_atom_site_disorder_assembly
_atom_site_disorder_group
Ti1 Ti 0.54951(3) 0.18292(2) 0.40175(2) 0.01701(11) Uani 1 1 d . . . .
Cl1 Cl 0.56045(5) 0.15783(3) 0.25969(3) 0.02922(15) Uani 1 1 d . . . .
O1 O 0.66572(12) 0.24129(8) 0.40740(8) 0.0201(3) Uani 1 1 d . . . .
O2 O 0.43897(12) 0.12263(8) 0.42404(9) 0.0217(3) Uani 1 1 d . . . .
O3 O 0.44008(14) 0.26113(9) 0.38086(9) 0.0257(3) Uani 1 1 d . . . .
O4 O 0.65741(13) 0.10137(8) 0.43555(10) 0.0245(3) Uani 1 1 d . . . .
N1 N 0.53168(14) 0.22399(9) 0.52866(10) 0.0166(3) Uani 1 1 d . . . .
C17 C 0.36464(17) 0.16073(11) 0.54165(12) 0.0187(4) Uani 1 1 d . . . .
C22 C 0.35327(17) 0.13054(10) 0.46431(12) 0.0184(4) Uani 1 1 d . . . .
C18 C 0.27661(18) 0.17746(11) 0.58205(13) 0.0211(4) Uani 1 1 d . . . .
H18 H 0.2858 0.1990 0.6333 0.025 Uiso 1 1 calc R . . .
C6 C 0.70722(16) 0.28422(10) 0.53944(12) 0.0178(4) Uani 1 1 d . . . .
C3 C 0.84156(18) 0.37561(11) 0.47902(13) 0.0218(4) Uani 1 1 d . . . .
H3 H 0.8886 0.4068 0.4586 0.026 Uiso 1 1 calc R . . .
C4 C 0.82929(17) 0.37591(11) 0.56278(13) 0.0199(4) Uani 1 1 d . . . .
C5 C 0.76081(17) 0.32964(11) 0.59159(12) 0.0191(4) Uani 1 1 d . . . .
H5 H 0.7503 0.3289 0.6478 0.023 Uiso 1 1 calc R . . .
C19 C 0.17605(18) 0.16304(11) 0.54848(13) 0.0220(4) Uani 1 1 d . . . .
C21 C 0.25170(17) 0.11056(10) 0.43178(12) 0.0194(4) Uani 1 1 d . . . .
C15 C 0.63760(16) 0.23267(11) 0.57365(11) 0.0180(4) Uani 1 1 d . . . .
H15A H 0.6746 0.1894 0.5747 0.022 Uiso 1 1 calc R . . .
H15B H 0.6275 0.2448 0.6305 0.022 Uiso 1 1 calc R . . .
C1 C 0.71972(17) 0.28507(10) 0.45573(12) 0.0180(4) Uani 1 1 d . . . .
C11 C 0.88953(19) 0.42706(12) 0.61757(13) 0.0242(4) Uani 1 1 d . . . .
C16 C 0.47387(17) 0.17564(11) 0.57726(12) 0.0201(4) Uani 1 1 d . . . .
H16A H 0.4702 0.1937 0.6326 0.024 Uiso 1 1 calc R . . .
H16B H 0.5142 0.1336 0.5821 0.024 Uiso 1 1 calc R . . .
C31 C 0.47538(17) 0.28929(11) 0.52129(13) 0.0208(4) Uani 1 1 d D . . .
H31A H 0.5269 0.3250 0.5138 0.025 Uiso 0.652(8) 1 calc R P A 1
H31B H 0.4425 0.2984 0.5722 0.025 Uiso 0.652(8) 1 calc R P A 1
H31C H 0.4036 0.2833 0.5385 0.025 Uiso 0.348(8) 1 calc R P A 2
H31D H 0.5124 0.3214 0.5590 0.025 Uiso 0.348(8) 1 calc R P A 2
C2 C 0.78827(18) 0.33198(11) 0.42418(12) 0.0197(4) Uani 1 1 d . . . .
C20 C 0.16676(17) 0.12868(11) 0.47432(13) 0.0210(4) Uani 1 1 d . . . .
H20 H 0.0983 0.1171 0.4518 0.025 Uiso 1 1 calc R . . .
C7 C 0.8000(2) 0.33565(12) 0.33264(13) 0.0261(5) Uani 1 1 d . . . .
C23 C 0.23584(18) 0.07281(12) 0.35104(13) 0.0246(5) Uani 1 1 d . . . .
C39 C 0.6265(2) 0.03358(12) 0.41130(16) 0.0289(5) Uani 1 1 d . . . .
H39A H 0.5677 0.0343 0.3683 0.035 Uiso 1 1 calc R . . .
H39B H 0.6046 0.0082 0.4583 0.035 Uiso 1 1 calc R . . .
C24 C 0.1216(2) 0.04936(14) 0.33384(15) 0.0318(5) Uani 1 1 d . . . .
H24A H 0.1008 0.0236 0.3802 0.048 Uiso 1 1 calc GR . . .
H24B H 0.1157 0.0215 0.2851 0.048 Uiso 1 1 calc GR . . .
H24C H 0.0754 0.0880 0.3253 0.048 Uiso 1 1 calc GR . . .
C27 C 0.07609(19) 0.18318(13) 0.58727(15) 0.0273(5) Uani 1 1 d . . . .
C33A C 0.3571(18) 0.3597(10) 0.4209(6) 0.033(4) Uani 0.652(8) 1 d D P A 1
H33A H 0.2973 0.3763 0.4496 0.040 Uiso 0.652(8) 1 calc R P A 1
H33B H 0.4159 0.3918 0.4283 0.040 Uiso 0.652(8) 1 calc R P A 1
C8 C 0.6929(2) 0.35044(13) 0.28659(14) 0.0333(6) Uani 1 1 d . . . .
H8A H 0.6450 0.3132 0.2933 0.050 Uiso 1 1 calc GR . . .
H8B H 0.7020 0.3565 0.2288 0.050 Uiso 1 1 calc GR . . .
H8C H 0.6634 0.3910 0.3083 0.050 Uiso 1 1 calc GR . . .
C38 C 0.7241(2) 0.00293(13) 0.37980(17) 0.0327(5) Uani 1 1 d . . . .
H38A H 0.7280 -0.0453 0.3916 0.039 Uiso 1 1 calc R . . .
H38B H 0.7249 0.0098 0.3206 0.039 Uiso 1 1 calc R . . .
C12 C 1.0078(2) 0.41823(15) 0.61132(16) 0.0348(6) Uani 1 1 d . . . .
H12A H 1.0294 0.3741 0.6313 0.052 Uiso 1 1 calc GR . . .
H12B H 1.0464 0.4523 0.6441 0.052 Uiso 1 1 calc GR . . .
H12C H 1.0233 0.4227 0.5545 0.052 Uiso 1 1 calc GR . . .
C25 C 0.3063(2) 0.01046(14) 0.35379(17) 0.0333(5) Uani 1 1 d . . . .
H25A H 0.3796 0.0235 0.3675 0.050 Uiso 1 1 calc GR . . .
H25B H 0.2999 -0.0114 0.3006 0.050 Uiso 1 1 calc GR . . .
H25C H 0.2843 -0.0203 0.3950 0.050 Uiso 1 1 calc GR . . .
C14 C 0.8672(2) 0.41853(15) 0.70633(14) 0.0331(5) Uani 1 1 d . . . .
H14A H 0.7914 0.4219 0.7110 0.050 Uiso 1 1 calc GR . . .
H14B H 0.9036 0.4534 0.7392 0.050 Uiso 1 1 calc GR . . .
H14C H 0.8922 0.3749 0.7258 0.050 Uiso 1 1 calc GR . . .
C9 C 0.8426(2) 0.26964(14) 0.30168(15) 0.0334(5) Uani 1 1 d . . . .
H9A H 0.9105 0.2596 0.3313 0.050 Uiso 1 1 calc GR . . .
H9B H 0.8517 0.2734 0.2436 0.050 Uiso 1 1 calc GR . . .
H9C H 0.7928 0.2338 0.3104 0.050 Uiso 1 1 calc GR . . .
C37 C 0.8135(2) 0.04021(13) 0.42626(17) 0.0330(5) Uani 1 1 d . . . .
H37A H 0.8286 0.0221 0.4817 0.040 Uiso 1 1 calc R . . .
H37B H 0.8783 0.0388 0.3974 0.040 Uiso 1 1 calc R . . .
C10 C 0.8755(3) 0.39151(15) 0.31266(15) 0.0407(7) Uani 1 1 d . . . .
H10A H 0.8515 0.4337 0.3343 0.061 Uiso 1 1 calc GR . . .
H10B H 0.8771 0.3951 0.2537 0.061 Uiso 1 1 calc GR . . .
H10C H 0.9462 0.3815 0.3373 0.061 Uiso 1 1 calc GR . . .
C26 C 0.2630(2) 0.11809(17) 0.28083(15) 0.0377(6) Uani 1 1 d . . . .
H26A H 0.2199 0.1584 0.2804 0.057 Uiso 1 1 calc GR . . .
H26B H 0.2488 0.0945 0.2292 0.057 Uiso 1 1 calc GR . . .
H26C H 0.3375 0.1302 0.2881 0.057 Uiso 1 1 calc GR . . .
C13 C 0.8569(3) 0.49758(13) 0.59093(18) 0.0408(7) Uani 1 1 d . . . .
H13A H 0.8709 0.5042 0.5341 0.061 Uiso 1 1 calc GR . . .
H13B H 0.8972 0.5300 0.6251 0.061 Uiso 1 1 calc GR . . .
H13C H 0.7817 0.5037 0.5965 0.061 Uiso 1 1 calc GR . . .
C29 C 0.0118(2) 0.12095(15) 0.60467(18) 0.0376(6) Uani 1 1 d . . . .
H29A H -0.0047 0.0963 0.5541 0.056 Uiso 1 1 calc GR . . .
H29B H -0.0535 0.1343 0.6272 0.056 Uiso 1 1 calc GR . . .
H29C H 0.0528 0.0926 0.6438 0.056 Uiso 1 1 calc GR . . .
C36 C 0.7696(2) 0.10983(14) 0.42833(19) 0.0348(6) Uani 1 1 d . . . .
H36A H 0.8028 0.1348 0.4753 0.042 Uiso 1 1 calc R . . .
H36B H 0.7819 0.1341 0.3779 0.042 Uiso 1 1 calc R . . .
C30 C 0.1007(2) 0.22095(18) 0.66725(18) 0.0423(7) Uani 1 1 d . . . .
H30A H 0.1407 0.1921 0.7064 0.063 Uiso 1 1 calc GR . . .
H30B H 0.0349 0.2342 0.6891 0.063 Uiso 1 1 calc GR . . .
H30C H 0.1423 0.2606 0.6573 0.063 Uiso 1 1 calc GR . . .
C28 C 0.0087(2) 0.22844(16) 0.52848(18) 0.0389(6) Uani 1 1 d . . . .
H28A H 0.0504 0.2670 0.5143 0.058 Uiso 1 1 calc GR . . .
H28B H -0.0531 0.2435 0.5546 0.058 Uiso 1 1 calc GR . . .
H28C H -0.0139 0.2036 0.4791 0.058 Uiso 1 1 calc GR . . .
C35 C 0.3921(3) 0.29173(18) 0.30888(16) 0.0477(8) Uani 1 1 d D . . .
H35A H 0.3482 0.2590 0.2768 0.057 Uiso 0.652(8) 1 calc R P A 1
H35B H 0.4468 0.3083 0.2750 0.057 Uiso 0.652(8) 1 calc R P A 1
H35C H 0.3209 0.2735 0.2948 0.057 Uiso 0.348(8) 1 calc R P A 2
H35D H 0.4351 0.2848 0.2625 0.057 Uiso 0.348(8) 1 calc R P A 2
C32A C 0.3910(3) 0.29036(17) 0.45044(19) 0.0205(9) Uani 0.652(8) 1 d D P A 1
H32A H 0.3286 0.2636 0.4635 0.025 Uiso 0.652(8) 1 calc R P A 1
C34A C 0.3257(7) 0.3481(3) 0.3336(4) 0.059(2) Uani 0.652(8) 1 d D P A 1
H34A H 0.3384 0.3883 0.3014 0.071 Uiso 0.652(8) 1 calc R P A 1
H34B H 0.2503 0.3364 0.3254 0.071 Uiso 0.652(8) 1 calc R P A 1
C32B C 0.4673(6) 0.3183(3) 0.4379(4) 0.0273(19) Uani 0.348(8) 1 d D P A 2
H32B H 0.5343 0.3403 0.4256 0.033 Uiso 0.348(8) 1 calc R P A 2
C34B C 0.3870(12) 0.3629(4) 0.3299(7) 0.048(3) Uani 0.348(8) 1 d D P A 2
H34C H 0.3273 0.3848 0.2985 0.058 Uiso 0.348(8) 1 calc R P A 2
H34D H 0.4528 0.3859 0.3189 0.058 Uiso 0.348(8) 1 calc R P A 2
C33B C 0.372(3) 0.3638(17) 0.4179(9) 0.033(7) Uani 0.348(8) 1 d D P A 2
H33C H 0.3051 0.3437 0.4311 0.039 Uiso 0.348(8) 1 calc R P A 2
H33D H 0.3812 0.4085 0.4425 0.039 Uiso 0.348(8) 1 calc R P A 2
C41 C 0.4688(6) 0.4923(3) 0.5543(5) 0.0329(13) Uani 0.5 1 d . P B -1
C46 C 0.5623(8) 0.4641(5) 0.5369(8) 0.037(3) Uani 0.5 1 d . P B -1
H46 H 0.5994 0.4365 0.5761 0.045 Uiso 0.5 1 calc R P B -1
C44 C 0.5499(5) 0.5167(4) 0.4070(7) 0.0388(15) Uani 0.5 1 d . P B -1
H44 H 0.5786 0.5257 0.3571 0.047 Uiso 0.5 1 calc R P B -1
C43 C 0.4555(7) 0.5450(4) 0.4229(5) 0.0337(16) Uani 0.5 1 d . P B -1
H43 H 0.4177 0.5719 0.3832 0.040 Uiso 0.5 1 calc R P B -1
C40 C 0.4239(8) 0.4768(4) 0.6333(5) 0.056(2) Uani 0.5 1 d . P B -1
H40A H 0.4375 0.4302 0.6474 0.084 Uiso 0.5 1 calc GR P B -1
H40B H 0.3479 0.4848 0.6278 0.084 Uiso 0.5 1 calc GR P B -1
H40C H 0.4569 0.5054 0.6761 0.084 Uiso 0.5 1 calc GR P B -1
C42 C 0.4164(7) 0.5338(4) 0.4974(6) 0.0278(18) Uani 0.5 1 d . P B -1
H42 H 0.3530 0.5548 0.5097 0.033 Uiso 0.5 1 calc R P B -1
C45 C 0.6034(7) 0.4750(5) 0.4633(7) 0.047(2) Uani 0.5 1 d . P B -1
H45 H 0.6672 0.4543 0.4515 0.056 Uiso 0.5 1 calc R P B -1

loop_
_atom_site_aniso_label
_atom_site_aniso_U_11
_atom_site_aniso_U_22
_atom_site_aniso_U_33
_atom_site_aniso_U_23
_atom_site_aniso_U_13
_atom_site_aniso_U_12
Ti1 0.01865(19) 0.01585(18) 0.01653(18) -0.00201(12) 0.00150(13) -0.00259(13)
Cl1 0.0352(3) 0.0335(3) 0.0195(2) -0.0074(2) 0.0058(2) -0.0082(2)
O1 0.0239(7) 0.0193(7) 0.0173(6) -0.0032(5) 0.0034(5) -0.0056(6)
O2 0.0204(7) 0.0212(7) 0.0237(7) -0.0042(6) 0.0028(6) -0.0033(6)
O3 0.0355(9) 0.0249(8) 0.0159(7) 0.0004(6) -0.0030(6) 0.0049(7)
O4 0.0214(8) 0.0189(8) 0.0335(8) -0.0015(6) 0.0038(6) -0.0026(6)
N1 0.0164(8) 0.0157(8) 0.0174(7) 0.0014(6) -0.0005(6) -0.0010(6)
C17 0.0193(10) 0.0182(9) 0.0185(9) -0.0001(7) 0.0012(7) -0.0036(8)
C22 0.0191(10) 0.0160(9) 0.0202(9) -0.0006(7) 0.0023(7) -0.0006(8)
C18 0.0225(11) 0.0208(10) 0.0202(9) -0.0021(8) 0.0025(8) -0.0020(8)
C6 0.0177(9) 0.0172(9) 0.0182(9) 0.0001(7) 0.0004(7) -0.0009(8)
C3 0.0240(10) 0.0179(9) 0.0236(10) -0.0002(8) 0.0028(8) -0.0046(8)
C4 0.0204(10) 0.0166(9) 0.0223(9) -0.0022(8) 0.0000(7) -0.0020(8)
C5 0.0183(10) 0.0188(9) 0.0202(9) 0.0003(8) 0.0015(7) 0.0005(8)
C19 0.0220(11) 0.0196(10) 0.0249(10) -0.0010(8) 0.0046(8) 0.0010(8)
C21 0.0212(10) 0.0166(9) 0.0200(9) 0.0001(8) -0.0006(7) -0.0019(8)
C15 0.0176(9) 0.0198(9) 0.0159(8) 0.0004(7) -0.0015(7) -0.0037(8)
C1 0.0196(10) 0.0166(9) 0.0176(9) -0.0012(7) 0.0008(7) -0.0023(8)
C11 0.0262(11) 0.0210(10) 0.0251(10) -0.0048(8) -0.0001(8) -0.0063(9)
C16 0.0197(10) 0.0231(10) 0.0174(9) 0.0020(8) 0.0008(7) -0.0037(8)
C31 0.0224(10) 0.0184(10) 0.0210(9) -0.0028(8) -0.0013(8) 0.0034(8)
C2 0.0236(10) 0.0174(9) 0.0187(9) 0.0006(8) 0.0054(8) -0.0027(8)
C20 0.0191(10) 0.0208(10) 0.0228(9) 0.0012(8) -0.0003(7) -0.0015(8)
C7 0.0391(13) 0.0224(11) 0.0176(9) -0.0015(8) 0.0078(9) -0.0106(10)
C23 0.0234(11) 0.0277(11) 0.0226(10) -0.0060(9) 0.0010(8) -0.0024(9)
C39 0.0295(12) 0.0167(10) 0.0413(12) -0.0014(9) 0.0069(10) -0.0027(9)
C24 0.0277(12) 0.0402(14) 0.0270(11) -0.0105(10) -0.0012(9) -0.0060(10)
C27 0.0204(11) 0.0298(12) 0.0321(11) -0.0077(9) 0.0053(9) 0.0007(9)
C33A 0.035(5) 0.025(5) 0.038(5) 0.000(3) -0.005(3) 0.008(3)
C8 0.0497(16) 0.0289(12) 0.0207(10) 0.0029(9) -0.0008(10) -0.0056(11)
C38 0.0344(13) 0.0231(11) 0.0419(13) 0.0018(10) 0.0106(11) 0.0055(10)
C12 0.0250(12) 0.0445(15) 0.0351(12) -0.0148(11) 0.0033(9) -0.0110(11)
C25 0.0310(12) 0.0292(12) 0.0397(13) -0.0159(10) 0.0029(10) -0.0006(10)
C14 0.0323(13) 0.0413(14) 0.0256(11) -0.0107(10) 0.0018(9) -0.0132(11)
C9 0.0395(14) 0.0338(13) 0.0288(11) -0.0068(10) 0.0147(10) -0.0049(11)
C37 0.0274(12) 0.0288(13) 0.0438(13) 0.0077(10) 0.0085(10) 0.0053(10)
C10 0.0595(19) 0.0386(15) 0.0257(11) -0.0026(10) 0.0141(11) -0.0258(14)
C26 0.0379(14) 0.0511(17) 0.0236(11) 0.0023(11) -0.0006(10) -0.0097(12)
C13 0.0554(18) 0.0199(12) 0.0441(14) -0.0051(10) -0.0127(13) -0.0059(11)
C29 0.0303(13) 0.0412(15) 0.0432(14) -0.0023(12) 0.0148(11) -0.0066(11)
C36 0.0224(12) 0.0270(12) 0.0550(16) -0.0024(11) 0.0038(10) 0.0015(10)
C30 0.0293(13) 0.0571(19) 0.0418(14) -0.0212(13) 0.0111(11) -0.0007(12)
C28 0.0287(13) 0.0405(15) 0.0475(15) -0.0049(12) 0.0034(11) 0.0118(11)
C35 0.069(2) 0.0458(17) 0.0253(12) -0.0006(12) -0.0146(13) 0.0247(16)
C32A 0.0197(17) 0.0200(16) 0.0211(15) -0.0018(12) -0.0030(12) 0.0033(13)
C34A 0.092(6) 0.039(3) 0.041(3) -0.004(2) -0.022(3) 0.025(4)
C32B 0.032(4) 0.019(3) 0.029(3) 0.001(2) -0.005(3) 0.000(3)
C34B 0.068(8) 0.017(4) 0.063(6) 0.019(4) 0.024(6) 0.009(4)
C33B 0.042(13) 0.014(7) 0.040(10) -0.002(5) -0.016(6) 0.015(9)
C41 0.042(4) 0.020(3) 0.035(3) 0.005(3) -0.001(3) -0.002(3)
C46 0.034(7) 0.030(4) 0.045(8) -0.022(6) -0.014(6) 0.017(4)
C44 0.038(4) 0.034(4) 0.046(5) -0.005(4) 0.011(4) -0.011(3)
C43 0.042(4) 0.027(3) 0.031(4) -0.007(3) -0.002(3) 0.001(2)
C40 0.081(6) 0.039(4) 0.048(4) 0.018(3) 0.004(4) 0.000(4)
C42 0.023(4) 0.024(3) 0.038(7) -0.016(5) 0.005(4) 0.011(3)
C45 0.028(4) 0.045(4) 0.069(6) -0.032(5) 0.008(4) 0.003(3)

loop_
_atom_type_symbol
_atom_type_description
_atom_type_scat_dispersion_real
_atom_type_scat_dispersion_imag
_atom_type_scat_source
C C 0.0181 0.0091 'International Tables Vol C Tables 4.2.6.8 and 6.1.1.4'
H H 0.0000 0.0000 'International Tables Vol C Tables 4.2.6.8 and 6.1.1.4'
Cl Cl 0.3639 0.7018 'International Tables Vol C Tables 4.2.6.8 and 6.1.1.4'
N N 0.0311 0.0180 'International Tables Vol C Tables 4.2.6.8 and 6.1.1.4'
O O 0.0492 0.0322 'International Tables Vol C Tables 4.2.6.8 and 6.1.1.4'
Ti Ti 0.2191 1.8069 'International Tables Vol C Tables 4.2.6.8 and 6.1.1.4'

loop_
_exptl_crystal_face_index_h
_exptl_crystal_face_index_k
_exptl_crystal_face_index_l
_exptl_crystal_face_perp_dist
-1 0 11 0.2641
-1 -13 0 0.0579
1 -2 -11 0.3835
1 13 0 0.0512
-8 -1 0 0.0180
8 1 0 0.0049

loop_
_geom_angle_atom_site_label_1
_geom_angle_atom_site_label_2
_geom_angle_atom_site_label_3
_geom_angle
O1 Ti1 Cl1 93.92(5)
O1 Ti1 O2 166.07(6)
O1 Ti1 O3 92.92(7)
O1 Ti1 O4 88.76(7)
O1 Ti1 N1 82.44(6)
O2 Ti1 Cl1 99.09(5)
O2 Ti1 O3 90.87(7)
O2 Ti1 O4 86.24(7)
O2 Ti1 N1 85.44(6)
O3 Ti1 Cl1 95.06(4)
O3 Ti1 O4 174.28(6)
O3 Ti1 N1 76.41(6)
O4 Ti1 Cl1 90.27(5)
O4 Ti1 N1 98.41(6)
N1 Ti1 Cl1 170.48(5)
C1 O1 Ti1 143.20(14)
C22 O2 Ti1 131.74(14)
C35 O3 Ti1 133.41(17)
C35 O3 C32A 107.2(2)
C35 O3 C32B 104.6(3)
C32A O3 Ti1 119.15(15)
C32B O3 Ti1 110.5(3)
C39 O4 Ti1 118.66(14)
C36 O4 Ti1 119.63(14)
C36 O4 C39 109.25(18)
C15 N1 Ti1 110.04(12)
C16 N1 Ti1 110.50(12)
C16 N1 C15 105.96(15)
C16 N1 C31 111.03(17)
C31 N1 Ti1 109.09(12)
C31 N1 C15 110.19(16)
C22 C17 C16 117.60(19)
C18 C17 C22 120.8(2)
C18 C17 C16 121.62(19)
O2 C22 C17 118.42(19)
O2 C22 C21 122.51(18)
C17 C22 C21 119.06(19)
C17 C18 H18 119.5
C19 C18 C17 120.9(2)
C19 C18 H18 119.5
C5 C6 C15 119.53(18)
C5 C6 C1 120.6(2)
C1 C6 C15 119.81(18)
C4 C3 H3 118.2
C2 C3 H3 118.2
C2 C3 C4 123.6(2)
C3 C4 C11 119.5(2)
C5 C4 C3 117.41(19)
C5 C4 C11 123.10(19)
C6 C5 H5 119.4
C4 C5 C6 121.15(19)
C4 C5 H5 119.4
C18 C19 C20 117.4(2)
C18 C19 C27 123.6(2)
C20 C19 C27 119.0(2)
C22 C21 C23 121.3(2)
C20 C21 C22 117.45(19)
C20 C21 C23 121.23(19)
N1 C15 C6 115.50(16)
N1 C15 H15A 108.4
N1 C15 H15B 108.4
C6 C15 H15A 108.4
C6 C15 H15B 108.4
H15A C15 H15B 107.5
O1 C1 C6 118.89(19)
O1 C1 C2 121.42(18)
C6 C1 C2 119.69(19)
C12 C11 C4 109.29(19)
C14 C11 C4 111.50(19)
C14 C11 C12 108.5(2)
C14 C11 C13 108.1(2)
C13 C11 C4 109.91(19)
C13 C11 C12 109.5(2)
N1 C16 C17 113.86(17)
N1 C16 H16A 108.8
N1 C16 H16B 108.8
C17 C16 H16A 108.8
C17 C16 H16B 108.8
H16A C16 H16B 107.7
N1 C31 H31A 109.2
N1 C31 H31B 109.2
N1 C31 H31C 108.7
N1 C31 H31D 108.7
N1 C31 C32A 112.2(2)
H31A C31 H31B 107.9
H31C C31 H31D 107.6
C32A C31 H31A 109.2
C32A C31 H31B 109.2
C32B C31 N1 114.4(3)
C32B C31 H31C 108.7
C32B C31 H31D 108.7
C3 C2 C1 117.52(19)
C3 C2 C7 121.80(19)
C1 C2 C7 120.65(19)
C19 C20 H20 118.0
C21 C20 C19 124.0(2)
C21 C20 H20 118.0
C2 C7 C8 109.9(2)
C2 C7 C9 110.7(2)
C2 C7 C10 111.26(19)
C8 C7 C9 109.1(2)
C10 C7 C8 107.5(2)
C10 C7 C9 108.3(2)
C21 C23 C24 111.50(19)
C21 C23 C25 110.07(19)
C21 C23 C26 110.0(2)
C24 C23 C25 107.4(2)
C24 C23 C26 108.2(2)
C26 C23 C25 109.6(2)
O4 C39 H39A 110.7
O4 C39 H39B 110.7
O4 C39 C38 105.2(2)
H39A C39 H39B 108.8
C38 C39 H39A 110.7
C38 C39 H39B 110.7
C23 C24 H24A 109.5
C23 C24 H24B 109.5
C23 C24 H24C 109.5
H24A C24 H24B 109.5
H24A C24 H24C 109.5
H24B C24 H24C 109.5
C19 C27 C29 109.9(2)
C19 C27 C30 112.0(2)
C19 C27 C28 109.5(2)
C29 C27 C28 108.7(2)
C30 C27 C29 108.4(2)
C30 C27 C28 108.3(2)
H33A C33A H33B 109.2
C32A C33A H33A 111.3
C32A C33A H33B 111.3
C34A C33A H33A 111.3
C34A C33A H33B 111.3
C34A C33A C32A 102.2(11)
C7 C8 H8A 109.5
C7 C8 H8B 109.5
C7 C8 H8C 109.5
H8A C8 H8B 109.5
H8A C8 H8C 109.5
H8B C8 H8C 109.5
C39 C38 H38A 111.1
C39 C38 H38B 111.1
H38A C38 H38B 109.1
C37 C38 C39 103.2(2)
C37 C38 H38A 111.1
C37 C38 H38B 111.1
C11 C12 H12A 109.5
C11 C12 H12B 109.5
C11 C12 H12C 109.5
H12A C12 H12B 109.5
H12A C12 H12C 109.5
H12B C12 H12C 109.5
C23 C25 H25A 109.5
C23 C25 H25B 109.5
C23 C25 H25C 109.5
H25A C25 H25B 109.5
H25A C25 H25C 109.5
H25B C25 H25C 109.5
C11 C14 H14A 109.5
C11 C14 H14B 109.5
C11 C14 H14C 109.5
H14A C14 H14B 109.5
H14A C14 H14C 109.5
H14B C14 H14C 109.5
C7 C9 H9A 109.5
C7 C9 H9B 109.5
C7 C9 H9C 109.5
H9A C9 H9B 109.5
H9A C9 H9C 109.5
H9B C9 H9C 109.5
C38 C37 H37A 111.4
C38 C37 H37B 111.4
H37A C37 H37B 109.3
C36 C37 C38 101.8(2)
C36 C37 H37A 111.4
C36 C37 H37B 111.4
C7 C10 H10A 109.5
C7 C10 H10B 109.5
C7 C10 H10C 109.5
H10A C10 H10B 109.5
H10A C10 H10C 109.5
H10B C10 H10C 109.5
C23 C26 H26A 109.5
C23 C26 H26B 109.5
C23 C26 H26C 109.5
H26A C26 H26B 109.5
H26A C26 H26C 109.5
H26B C26 H26C 109.5
C11 C13 H13A 109.5
C11 C13 H13B 109.5
C11 C13 H13C 109.5
H13A C13 H13B 109.5
H13A C13 H13C 109.5
H13B C13 H13C 109.5
C27 C29 H29A 109.5
C27 C29 H29B 109.5
C27 C29 H29C 109.5
H29A C29 H29B 109.5
H29A C29 H29C 109.5
H29B C29 H29C 109.5
O4 C36 C37 105.2(2)
O4 C36 H36A 110.7
O4 C36 H36B 110.7
C37 C36 H36A 110.7
C37 C36 H36B 110.7
H36A C36 H36B 108.8
C27 C30 H30A 109.5
C27 C30 H30B 109.5
C27 C30 H30C 109.5
H30A C30 H30B 109.5
H30A C30 H30C 109.5
H30B C30 H30C 109.5
C27 C28 H28A 109.5
C27 C28 H28B 109.5
C27 C28 H28C 109.5
H28A C28 H28B 109.5
H28A C28 H28C 109.5
H28B C28 H28C 109.5
O3 C35 H35A 110.1
O3 C35 H35B 110.1
O3 C35 H35C 110.9
O3 C35 H35D 110.9
O3 C35 C34A 108.2(3)
O3 C35 C34B 104.2(5)
H35A C35 H35B 108.4
H35C C35 H35D 108.9
C34A C35 H35A 110.1
C34A C35 H35B 110.1
C34B C35 H35C 110.9
C34B C35 H35D 110.9
O3 C32A C31 105.9(2)
O3 C32A C33A 104.0(5)
O3 C32A H32A 110.6
C31 C32A C33A 114.9(9)
C31 C32A H32A 110.6
C33A C32A H32A 110.6
C33A C34A C35 105.9(5)
C33A C34A H34A 110.6
C33A C34A H34B 110.6
C35 C34A H34A 110.6
C35 C34A H34B 110.6
H34A C34A H34B 108.7
O3 C32B H32B 111.5
O3 C32B C33B 100.6(14)
C31 C32B O3 105.9(4)
C31 C32B H32B 111.5
C31 C32B C33B 115.1(10)
C33B C32B H32B 111.5
C35 C34B H34C 110.8
C35 C34B H34D 110.8
C35 C34B C33B 104.8(14)
H34C C34B H34D 108.9
C33B C34B H34C 110.8
C33B C34B H34D 110.8
C32B C33B H33C 113.2
C32B C33B H33D 113.2
C34B C33B C32B 92.4(13)
C34B C33B H33C 113.2
C34B C33B H33D 113.2
H33C C33B H33D 110.6
C46 C41 C40 119.9(8)
C46 C41 C42 119.0(8)
C42 C41 C40 121.1(8)
C41 C46 H46 119.3
C41 C46 C45 121.3(11)
C45 C46 H46 119.3
C43 C44 H44 119.6
C43 C44 C45 120.8(10)
C45 C44 H44 119.6
C44 C43 H43 120.4
C44 C43 C42 119.2(10)
C42 C43 H43 120.4
C41 C40 H40A 109.5
C41 C40 H40B 109.5
C41 C40 H40C 109.5
H40A C40 H40B 109.5
H40A C40 H40C 109.5
H40B C40 H40C 109.5
C41 C42 C43 120.7(9)
C41 C42 H42 119.6
C43 C42 H42 119.6
C46 C45 C44 118.9(10)
C46 C45 H45 120.5
C44 C45 H45 120.5

loop_
_geom_bond_atom_site_label_1
_geom_bond_atom_site_label_2
_geom_bond_distance
Ti1 Cl1 2.4185(6)
Ti1 O1 1.8893(16)
Ti1 O2 1.9211(16)
Ti1 O3 2.1142(17)
Ti1 O4 2.1856(17)
Ti1 N1 2.2847(17)
O1 C1 1.341(3)
O2 C22 1.338(3)
O3 C35 1.431(3)
O3 C32A 1.478(4)
O3 C32B 1.510(7)
O4 C39 1.467(3)
O4 C36 1.458(3)
N1 C15 1.498(2)
N1 C16 1.496(3)
N1 C31 1.498(3)
C17 C22 1.412(3)
C17 C18 1.397(3)
C17 C16 1.499(3)
C22 C21 1.420(3)
C18 H18 0.9500
C18 C19 1.387(3)
C6 C5 1.396(3)
C6 C15 1.507(3)
C6 C1 1.407(3)
C3 H3 0.9500
C3 C4 1.407(3)
C3 C2 1.398(3)
C4 C5 1.389(3)
C4 C11 1.535(3)
C5 H5 0.9500
C19 C20 1.404(3)
C19 C27 1.531(3)
C21 C20 1.391(3)
C21 C23 1.535(3)
C15 H15A 0.9900
C15 H15B 0.9900
C1 C2 1.417(3)
C11 C12 1.534(3)
C11 C14 1.529(3)
C11 C13 1.534(4)
C16 H16A 0.9900
C16 H16B 0.9900
C31 H31A 0.9900
C31 H31B 0.9900
C31 H31C 0.9900
C31 H31D 0.9900
C31 C32A 1.524(3)
C31 C32B 1.493(7)
C2 C7 1.536(3)
C20 H20 0.9500
C7 C8 1.538(4)
C7 C9 1.540(4)
C7 C10 1.536(3)
C23 C24 1.538(3)
C23 C25 1.543(3)
C23 C26 1.538(3)
C39 H39A 0.9900
C39 H39B 0.9900
C39 C38 1.521(3)
C24 H24A 0.9800
C24 H24B 0.9800
C24 H24C 0.9800
C27 C29 1.538(4)
C27 C30 1.535(3)
C27 C28 1.541(4)
C33A H33A 0.9900
C33A H33B 0.9900
C33A C32A 1.530(14)
C33A C34A 1.484(12)
C8 H8A 0.9800
C8 H8B 0.9800
C8 H8C 0.9800
C38 H38A 0.9900
C38 H38B 0.9900
C38 C37 1.520(4)
C12 H12A 0.9800
C12 H12B 0.9800
C12 H12C 0.9800
C25 H25A 0.9800
C25 H25B 0.9800
C25 H25C 0.9800
C14 H14A 0.9800
C14 H14B 0.9800
C14 H14C 0.9800
C9 H9A 0.9800
C9 H9B 0.9800
C9 H9C 0.9800
C37 H37A 0.9900
C37 H37B 0.9900
C37 C36 1.511(4)
C10 H10A 0.9800
C10 H10B 0.9800
C10 H10C 0.9800
C26 H26A 0.9800
C26 H26B 0.9800
C26 H26C 0.9800
C13 H13A 0.9800
C13 H13B 0.9800
C13 H13C 0.9800
C29 H29A 0.9800
C29 H29B 0.9800
C29 H29C 0.9800
C36 H36A 0.9900
C36 H36B 0.9900
C30 H30A 0.9800
C30 H30B 0.9800
C30 H30C 0.9800
C28 H28A 0.9800
C28 H28B 0.9800
C28 H28C 0.9800
C35 H35A 0.9900
C35 H35B 0.9900
C35 H35C 0.9900
C35 H35D 0.9900
C35 C34A 1.493(7)
C35 C34B 1.477(9)
C32A H32A 1.0000
C34A H34A 0.9900
C34A H34B 0.9900
C32B H32B 1.0000
C32B C33B 1.533(18)
C34B H34C 0.9900
C34B H34D 0.9900
C34B C33B 1.483(16)
C33B H33C 0.9900
C33B H33D 0.9900
C41 C46 1.376(13)
C41 C40 1.502(12)
C41 C42 1.388(11)
C46 H46 0.9500
C46 C45 1.382(15)
C44 H44 0.9500
C44 C43 1.379(12)
C44 C45 1.390(15)
C43 H43 0.9500
C43 C42 1.387(11)
C40 H40A 0.9800
C40 H40B 0.9800
C40 H40C 0.9800
C42 H42 0.9500
C45 H45 0.9500

loop_
_exptl_oxdiff_crystal_face_indexfrac_h
_exptl_oxdiff_crystal_face_indexfrac_k
_exptl_oxdiff_crystal_face_indexfrac_l
_exptl_oxdiff_crystal_face_x
_exptl_oxdiff_crystal_face_y
_exptl_oxdiff_crystal_face_z
-0.7433 0.0381 10.7328 0.0280 0.1239 0.9919
-0.9808 -12.9701 -0.2334 0.2302 0.9614 -0.1505
0.6204 -1.5676 -10.6555 -0.0006 -0.0092 -1.0000
0.9911 12.9726 0.0877 -0.2307 -0.9633 0.1370
-8.2362 -1.1500 0.1110 0.9996 -0.0254 -0.0092
8.2362 1.1500 -0.1110 -0.9996 0.0254 0.0092
